data_4509985
loop_
_publ_author_name
'Wang, Hao'
'Yi, Fei-Yan'
'Dang, Song'
'Tian, Wan-Guo'
'Sun, Zhong-Ming'

_publ_section_title
;
 Rational Assembly of Co/Cd-MOFs Featuring Topological Variation
;
_journal_issue 1
_journal_name_full 'Crystal Growth &amp; Design'
_journal_page_first 147
_journal_paper_doi 10.1021/cg4013334
_journal_volume 14
_journal_year 2014
_chemical_formula_sum 'C62 H44 Co2 N12 O20'
_chemical_formula_weight 1394.95
_chemical_name_systematic
; 
 ? 
;
_space_group_IT_number 14
_symmetry_cell_setting monoclinic
_symmetry_space_group_name_Hall '-P 2yn'
_symmetry_space_group_name_H-M 'P 1 21/n 1'
_atom_sites_solution_hydrogens geom
_atom_sites_solution_primary direct
_atom_sites_solution_secondary difmap
_audit_creation_method SHELXL-97
_cell_angle_alpha 90.00
_cell_angle_beta 94.0760(10)
_cell_angle_gamma 90.00
_cell_formula_units_Z 4
_cell_length_a 15.8744(12)
_cell_length_b 12.6089(9)
_cell_length_c 27.9469(19)
_cell_measurement_temperature 273(2)
_cell_measurement_theta_max 26.07
_cell_measurement_theta_min 1.46
_cell_volume 5579.7(7)
_computing_structure_refinement 'SHELXL-97 (Sheldrick, 1997)'
_computing_structure_solution 'SHELXS-97 (Sheldrick, 1990)'
_diffrn_ambient_temperature 273(2)
_diffrn_measured_fraction_theta_full 0.997
_diffrn_measured_fraction_theta_max 0.997
_diffrn_radiation_monochromator graphite
_diffrn_radiation_source 'fine-focus sealed tube'
_diffrn_radiation_type MoK\a
_diffrn_radiation_wavelength 0.71073
_diffrn_reflns_av_R_equivalents 0.0647
_diffrn_reflns_av_sigmaI/netI 0.0801
_diffrn_reflns_limit_h_max 19
_diffrn_reflns_limit_h_min -19
_diffrn_reflns_limit_k_max 15
_diffrn_reflns_limit_k_min -15
_diffrn_reflns_limit_l_max 34
_diffrn_reflns_limit_l_min -26
_diffrn_reflns_number 30279
_diffrn_reflns_theta_full 26.07
_diffrn_reflns_theta_max 26.07
_diffrn_reflns_theta_min 1.46
_exptl_absorpt_coefficient_mu 0.691
_exptl_absorpt_correction_T_max 0.7453
_exptl_absorpt_correction_T_min 0.6529
_exptl_absorpt_correction_type multi-scan
_exptl_absorpt_process_details 'Sheldrick, G. M. (2008). SADABS'
_exptl_crystal_colour purple
_exptl_crystal_density_diffrn 1.661
_exptl_crystal_density_method 'not measured'
_exptl_crystal_description brick
_exptl_crystal_F_000 2856
_exptl_crystal_size_max 0.31
_exptl_crystal_size_mid 0.26
_exptl_crystal_size_min 0.25
_refine_diff_density_max 0.545
_refine_diff_density_min -0.549
_refine_diff_density_rms 0.081
_refine_ls_extinction_method none
_refine_ls_goodness_of_fit_ref 1.013
_refine_ls_hydrogen_treatment constr
_refine_ls_matrix_type full
_refine_ls_number_parameters 865
_refine_ls_number_reflns 11015
_refine_ls_number_restraints 0
_refine_ls_restrained_S_all 1.013
_refine_ls_R_factor_all 0.0914
_refine_ls_R_factor_gt 0.0516
_refine_ls_shift/su_max 0.001
_refine_ls_shift/su_mean 0.000
_refine_ls_structure_factor_coef Fsqd
_refine_ls_weighting_details 'calc w=1/[\s^2^(Fo^2^)+(0.0548P)^2^+0.0757P] where P=(Fo^2^+2Fc^2^)/3'
_refine_ls_weighting_scheme calc
_refine_ls_wR_factor_gt 0.1120
_refine_ls_wR_factor_ref 0.1302
_reflns_number_gt 7208
_reflns_number_total 11015
_reflns_threshold_expression >2sigma(I)
_cod_data_source_file cg4013334_si_002.cif
_cod_data_source_block 3
_cod_original_sg_symbol_H-M P2(1)/n
_cod_database_code 4509985

loop_
_symmetry_equiv_pos_as_xyz
'x, y, z'
'-x+1/2, y+1/2, -z+1/2'
'-x, -y, -z'
'x-1/2, -y-1/2, z-1/2'

loop_
_atom_site_label
_atom_site_type_symbol
_atom_site_fract_x
_atom_site_fract_y
_atom_site_fract_z
_atom_site_U_iso_or_equiv
_atom_site_adp_type
_atom_site_occupancy
_atom_site_symmetry_multiplicity
_atom_site_calc_flag
_atom_site_refinement_flags
Co1 Co 1.12805(3) -0.13125(3) 0.903785(16) 0.01777(13) Uani 1 1 d .
Co2 Co 0.86008(3) 0.16355(3) 0.592064(16) 0.01862(13) Uani 1 1 d .
N1 N 0.89624(17) 0.0270(2) 0.88248(10) 0.0204(7) Uani 1 1 d .
N2 N 1.00354(17) -0.0799(2) 0.90146(10) 0.0208(7) Uani 1 1 d .
N3 N 0.73228(17) 0.3513(2) 0.89066(10) 0.0191(6) Uani 1 1 d .
N4 N 0.67974(18) 0.5056(2) 0.90972(10) 0.0230(7) Uani 1 1 d .
N5 N 0.83784(18) 0.2411(2) 0.74031(10) 0.0220(7) Uani 1 1 d .
N6 N 0.85428(18) 0.2168(2) 0.66314(10) 0.0244(7) Uani 1 1 d .
N7 N 1.14869(18) -0.2090(2) 0.75475(10) 0.0213(7) Uani 1 1 d .
N8 N 1.13112(18) -0.1798(2) 0.83133(10) 0.0231(7) Uani 1 1 d .
N9 N 1.26165(17) -0.3236(2) 0.60666(10) 0.0183(6) Uani 1 1 d .
N10 N 1.32461(17) -0.4753(2) 0.59148(10) 0.0216(7) Uani 1 1 d .
N11 N 1.08977(18) -0.0027(2) 0.61055(10) 0.0199(6) Uani 1 1 d .
N12 N 0.98599(17) 0.1095(2) 0.59279(10) 0.0213(7) Uani 1 1 d .
C1 C 0.8517(2) 0.1132(2) 0.85900(12) 0.0189(8) Uani 1 1 d .
C2 C 0.8080(2) 0.1840(3) 0.88649(12) 0.0211(8) Uani 1 1 d .
H2B H 0.8008 0.1711 0.9187 0.025 Uiso 1 1 calc R
C3 C 0.7760(2) 0.2741(3) 0.86393(12) 0.0191(8) Uani 1 1 d .
C4 C 0.7855(2) 0.2931(3) 0.81621(12) 0.0209(8) Uani 1 1 d .
H4A H 0.7630 0.3542 0.8017 0.025 Uiso 1 1 calc R
C5 C 0.8286(2) 0.2208(3) 0.78968(12) 0.0216(8) Uani 1 1 d .
C6 C 0.8609(2) 0.1287(3) 0.81076(12) 0.0228(8) Uani 1 1 d .
H6A H 0.8881 0.0785 0.7929 0.027 Uiso 1 1 calc R
C7 C 0.9767(2) 0.0013(3) 0.87588(12) 0.0235(8) Uani 1 1 d .
H7A H 1.0099 0.0377 0.8552 0.028 Uiso 1 1 calc R
C8 C 0.9346(2) -0.1102(3) 0.92572(14) 0.0310(9) Uani 1 1 d .
H8B H 0.9337 -0.1672 0.9468 0.037 Uiso 1 1 calc R
C9 C 0.8685(2) -0.0448(3) 0.91433(13) 0.0320(9) Uani 1 1 d .
H9A H 0.8150 -0.0482 0.9259 0.038 Uiso 1 1 calc R
C10 C 0.7267(2) 0.4556(3) 0.88033(12) 0.0211(8) Uani 1 1 d .
H10A H 0.7529 0.4880 0.8554 0.025 Uiso 1 1 calc R
C11 C 0.6539(2) 0.4287(3) 0.94104(12) 0.0259(8) Uani 1 1 d .
H11B H 0.6196 0.4410 0.9661 0.031 Uiso 1 1 calc R
C12 C 0.6859(2) 0.3337(3) 0.92995(12) 0.0251(8) Uani 1 1 d .
H12A H 0.6783 0.2696 0.9455 0.030 Uiso 1 1 calc R
C13 C 0.8480(2) 0.1701(3) 0.70491(12) 0.0236(8) Uani 1 1 d .
H13A H 0.8504 0.0971 0.7095 0.028 Uiso 1 1 calc R
C14 C 0.8475(3) 0.3246(3) 0.67243(14) 0.0411(11) Uani 1 1 d .
H14A H 0.8493 0.3780 0.6496 0.049 Uiso 1 1 calc R
C15 C 0.8379(3) 0.3403(3) 0.71928(14) 0.0417(11) Uani 1 1 d .
H15A H 0.8324 0.4052 0.7346 0.050 Uiso 1 1 calc R
C16 C 1.1580(2) -0.1917(3) 0.70515(12) 0.0197(8) Uani 1 1 d .
C17 C 1.2047(2) -0.2640(3) 0.68027(12) 0.0196(8) Uani 1 1 d .
H17B H 1.2287 -0.3231 0.6958 0.024 Uiso 1 1 calc R
C18 C 1.2150(2) -0.2467(2) 0.63210(12) 0.0184(7) Uani 1 1 d .
C19 C 1.1806(2) -0.1591(3) 0.60831(12) 0.0200(8) Uani 1 1 d .
H19A H 1.1885 -0.1470 0.5761 0.024 Uiso 1 1 calc R
C20 C 1.1336(2) -0.0896(3) 0.63446(12) 0.0210(8) Uani 1 1 d .
C21 C 1.1227(2) -0.1036(3) 0.68252(12) 0.0217(8) Uani 1 1 d .
H21A H 1.0922 -0.0548 0.6993 0.026 Uiso 1 1 calc R
C22 C 1.1294(2) -0.1375(3) 0.78852(12) 0.0223(8) Uani 1 1 d .
H22A H 1.1166 -0.0668 0.7820 0.027 Uiso 1 1 calc R
C23 C 1.1520(3) -0.2851(3) 0.82459(14) 0.0402(11) Uani 1 1 d .
H23A H 1.1581 -0.3357 0.8488 0.048 Uiso 1 1 calc R
C24 C 1.1621(3) -0.3033(3) 0.77830(14) 0.0397(11) Uani 1 1 d .
H24A H 1.1758 -0.3678 0.7647 0.048 Uiso 1 1 calc R
C25 C 1.2787(2) -0.4241(3) 0.62150(12) 0.0206(8) Uani 1 1 d .
H25A H 1.2603 -0.4534 0.6495 0.025 Uiso 1 1 calc R
C26 C 1.3361(2) -0.4035(3) 0.55520(13) 0.0261(8) Uani 1 1 d .
H26A H 1.3659 -0.4176 0.5284 0.031 Uiso 1 1 calc R
C27 C 1.2987(2) -0.3109(3) 0.56374(12) 0.0239(8) Uani 1 1 d .
H27A H 1.2979 -0.2504 0.5447 0.029 Uiso 1 1 calc R
C28 C 1.0125(2) 0.0300(3) 0.62046(12) 0.0220(8) Uani 1 1 d .
H28A H 0.9814 0.0002 0.6440 0.026 Uiso 1 1 calc R
C29 C 1.0518(2) 0.1300(3) 0.56417(13) 0.0291(9) Uani 1 1 d .
H29A H 1.0520 0.1832 0.5411 0.035 Uiso 1 1 calc R
C30 C 1.1155(2) 0.0616(3) 0.57464(13) 0.0295(9) Uani 1 1 d .
H30A H 1.1666 0.0584 0.5604 0.035 Uiso 1 1 calc R
C31 C 1.0999(2) -0.4350(3) 1.01962(12) 0.0211(8) Uani 1 1 d .
C32 C 1.0795(2) -0.3270(3) 1.01343(12) 0.0193(8) Uani 1 1 d .
C33 C 1.0349(2) -0.2760(3) 1.04745(12) 0.0213(8) Uani 1 1 d .
H33A H 1.0212 -0.2047 1.0434 0.026 Uiso 1 1 calc R
C34 C 1.0104(2) -0.3297(3) 1.08746(12) 0.0236(8) Uani 1 1 d .
C35 C 1.0319(2) -0.4339(3) 1.09487(13) 0.0280(9) Uani 1 1 d .
H35A H 1.0173 -0.4695 1.1222 0.034 Uiso 1 1 calc R
C36 C 1.0759(2) -0.4847(3) 1.06054(12) 0.0251(8) Uani 1 1 d .
H36A H 1.0899 -0.5557 1.0652 0.030 Uiso 1 1 calc R
C37 C 0.8650(2) -0.3610(3) 1.24490(12) 0.0221(8) Uani 1 1 d .
C38 C 0.9100(2) -0.2650(3) 1.24142(13) 0.0241(8) Uani 1 1 d .
C39 C 0.9449(2) -0.2416(3) 1.19874(13) 0.0256(8) Uani 1 1 d .
H39A H 0.9761 -0.1795 1.1968 0.031 Uiso 1 1 calc R
C40 C 0.9356(2) -0.3055(3) 1.15939(13) 0.0251(8) Uani 1 1 d .
C41 C 0.8861(2) -0.3955(3) 1.16008(13) 0.0274(9) Uani 1 1 d .
H41A H 0.8756 -0.4370 1.1328 0.033 Uiso 1 1 calc R
C42 C 0.8528(2) -0.4216(3) 1.20297(13) 0.0268(9) Uani 1 1 d .
H42A H 0.8204 -0.4829 1.2040 0.032 Uiso 1 1 calc R
C43 C 1.1480(2) -0.5041(3) 0.98695(13) 0.0232(8) Uani 1 1 d .
C44 C 1.1014(2) -0.2559(3) 0.97290(12) 0.0212(8) Uani 1 1 d .
C45 C 0.8278(2) -0.4084(3) 1.28885(14) 0.0293(9) Uani 1 1 d .
C46 C 0.9217(2) -0.1743(3) 1.27756(14) 0.0338(10) Uani 1 1 d .
C47 C 0.8938(2) 0.4736(3) 0.48038(12) 0.0228(8) Uani 1 1 d .
C48 C 0.9079(2) 0.3632(3) 0.48302(12) 0.0211(8) Uani 1 1 d .
C49 C 0.9487(2) 0.3132(3) 0.44703(12) 0.0257(8) Uani 1 1 d .
H49A H 0.9578 0.2404 0.4487 0.031 Uiso 1 1 calc R
C50 C 0.9764(2) 0.3702(3) 0.40836(12) 0.0267(9) Uani 1 1 d .
C51 C 0.9668(2) 0.4783(3) 0.40685(13) 0.0307(9) Uani 1 1 d .
H51A H 0.9878 0.5175 0.3821 0.037 Uiso 1 1 calc R
C52 C 0.9257(2) 0.5279(3) 0.44222(13) 0.0279(9) Uani 1 1 d .
H52A H 0.9189 0.6011 0.4406 0.034 Uiso 1 1 calc R
C53 C 1.0815(2) 0.3432(3) 0.23661(13) 0.0287(9) Uani 1 1 d .
C54 C 1.0879(2) 0.2465(3) 0.26140(12) 0.0224(8) Uani 1 1 d .
C55 C 1.0647(2) 0.2433(3) 0.30793(13) 0.0258(8) Uani 1 1 d .
H55A H 1.0727 0.1805 0.3251 0.031 Uiso 1 1 calc R
C56 C 1.0307(2) 0.3274(3) 0.33001(13) 0.0282(9) Uani 1 1 d .
C57 C 1.0126(3) 0.4201(3) 0.30390(14) 0.0397(11) Uani 1 1 d .
H57A H 0.9829 0.4756 0.3167 0.048 Uiso 1 1 calc R
C58 C 1.0406(3) 0.4264(3) 0.25823(14) 0.0382(10) Uani 1 1 d .
H58A H 1.0317 0.4892 0.2411 0.046 Uiso 1 1 calc R
C59 C 0.8478(2) 0.5422(3) 0.51418(13) 0.0268(9) Uani 1 1 d .
C60 C 0.8853(2) 0.2886(3) 0.52286(12) 0.0202(8) Uani 1 1 d .
C61 C 1.1197(2) 0.3716(3) 0.19011(14) 0.0328(9) Uani 1 1 d .
C62 C 1.1159(3) 0.1403(3) 0.24230(15) 0.0323(9) Uani 1 1 d .
O1W O 1.25456(14) -0.18568(18) 0.91104(8) 0.0259(6) Uani 1 1 d .
H1WB H 1.2669 -0.2025 0.9401 0.039 Uiso 1 1 d R
H1WA H 1.2595 -0.2397 0.8933 0.039 Uiso 1 1 d R
O1 O 0.97012(17) -0.26676(19) 1.11887(9) 0.0327(7) Uani 1 1 d .
O2W O 0.73026(14) 0.20795(18) 0.57962(8) 0.0252(6) Uani 1 1 d .
H2WA H 0.7063 0.2042 0.6058 0.038 Uiso 1 1 d R
H2WB H 0.7275 0.2712 0.5691 0.038 Uiso 1 1 d R
O2 O 1.16439(16) -0.4700(2) 0.94412(9) 0.0321(6) Uani 1 1 d .
H2A H 1.1428 -0.4114 0.9394 0.048 Uiso 1 1 calc R
O3 O 1.17162(17) -0.5926(2) 0.99905(9) 0.0336(7) Uani 1 1 d .
O4 O 1.09886(15) -0.29166(18) 0.93024(8) 0.0249(6) Uani 1 1 d .
O5 O 1.11808(15) -0.16036(18) 0.98128(8) 0.0256(6) Uani 1 1 d .
O6 O 0.78863(19) -0.4919(2) 1.28347(10) 0.0422(8) Uani 1 1 d .
O7 O 0.84122(18) -0.3620(2) 1.32897(10) 0.0431(7) Uani 1 1 d .
O8 O 0.8948(2) -0.1845(3) 1.31949(10) 0.0606(10) Uani 1 1 d .
H8A H 0.8764 -0.2447 1.3226 0.091 Uiso 1 1 calc R
O9 O 0.95458(19) -0.0928(2) 1.26545(10) 0.0484(8) Uani 1 1 d .
O10 O 1.01344(18) 0.3059(2) 0.37699(9) 0.0402(7) Uani 1 1 d .
O11 O 0.83344(16) 0.5080(2) 0.55688(9) 0.0338(6) Uani 1 1 d .
H11A H 0.8512 0.4471 0.5603 0.051 Uiso 1 1 calc R
O12 O 0.82474(17) 0.6306(2) 0.50161(9) 0.0365(7) Uani 1 1 d .
O13 O 0.86939(14) 0.19416(18) 0.51382(8) 0.0247(6) Uani 1 1 d .
O14 O 0.88792(15) 0.32295(18) 0.56582(8) 0.0244(6) Uani 1 1 d .
O15 O 1.13178(18) 0.2998(2) 0.15956(9) 0.0457(8) Uani 1 1 d .
O16 O 1.1364(2) 0.4662(2) 0.18394(10) 0.0513(8) Uani 1 1 d .
O17 O 1.1250(2) 0.1296(2) 0.19739(10) 0.0523(9) Uani 1 1 d .
H17A H 1.1272 0.1883 0.1849 0.078 Uiso 1 1 calc R
O18 O 1.1274(2) 0.0664(2) 0.27055(11) 0.0497(8) Uani 1 1 d .

loop_
_atom_site_aniso_label
_atom_site_aniso_U_11
_atom_site_aniso_U_22
_atom_site_aniso_U_33
_atom_site_aniso_U_23
_atom_site_aniso_U_13
_atom_site_aniso_U_12
Co1 0.0211(3) 0.0164(2) 0.0163(3) 0.00068(19) 0.00507(19) 0.00080(19)
Co2 0.0237(3) 0.0164(3) 0.0162(3) 0.00046(19) 0.0051(2) -0.00098(19)
N1 0.0222(16) 0.0187(16) 0.0209(17) 0.0025(12) 0.0059(13) 0.0049(12)
N2 0.0208(16) 0.0206(16) 0.0216(18) 0.0039(13) 0.0058(13) 0.0006(12)
N3 0.0271(16) 0.0149(15) 0.0158(16) 0.0017(12) 0.0057(12) 0.0049(12)
N4 0.0262(17) 0.0201(16) 0.0235(18) 0.0013(13) 0.0066(13) 0.0020(13)
N5 0.0359(18) 0.0166(16) 0.0136(17) 0.0022(12) 0.0018(13) 0.0026(13)
N6 0.0349(18) 0.0194(16) 0.0194(18) -0.0011(13) 0.0053(13) -0.0013(13)
N7 0.0298(17) 0.0184(16) 0.0162(17) -0.0017(12) 0.0046(13) -0.0003(12)
N8 0.0295(17) 0.0218(16) 0.0185(17) 0.0015(13) 0.0045(13) -0.0011(13)
N9 0.0215(16) 0.0170(15) 0.0168(16) -0.0001(12) 0.0047(12) 0.0045(12)
N10 0.0231(16) 0.0237(16) 0.0190(17) 0.0010(13) 0.0082(13) -0.0023(12)
N11 0.0251(17) 0.0193(16) 0.0158(17) 0.0022(12) 0.0038(12) 0.0044(12)
N12 0.0231(16) 0.0213(16) 0.0198(17) 0.0023(12) 0.0035(13) -0.0017(12)
C1 0.0205(18) 0.0157(18) 0.020(2) 0.0014(14) 0.0013(14) 0.0032(14)
C2 0.026(2) 0.0190(19) 0.018(2) -0.0007(15) 0.0036(15) 0.0010(14)
C3 0.0217(19) 0.0169(18) 0.019(2) -0.0031(14) 0.0035(15) 0.0024(14)
C4 0.028(2) 0.0147(18) 0.020(2) 0.0019(14) 0.0030(15) 0.0038(14)
C5 0.028(2) 0.0215(19) 0.015(2) -0.0023(15) 0.0019(15) -0.0002(15)
C6 0.025(2) 0.0214(19) 0.023(2) -0.0021(15) 0.0054(15) 0.0034(15)
C7 0.025(2) 0.0205(19) 0.026(2) 0.0057(15) 0.0081(16) -0.0003(15)
C8 0.027(2) 0.031(2) 0.037(2) 0.0187(18) 0.0100(17) 0.0057(16)
C9 0.028(2) 0.038(2) 0.032(2) 0.0141(18) 0.0105(18) 0.0066(17)
C10 0.0241(19) 0.0203(19) 0.019(2) 0.0016(15) 0.0056(15) 0.0003(15)
C11 0.032(2) 0.027(2) 0.020(2) 0.0026(16) 0.0114(16) 0.0007(16)
C12 0.032(2) 0.021(2) 0.023(2) 0.0037(15) 0.0099(16) 0.0040(16)
C13 0.027(2) 0.023(2) 0.021(2) 0.0003(15) 0.0040(16) 0.0040(15)
C14 0.083(3) 0.018(2) 0.024(2) 0.0024(17) 0.013(2) 0.004(2)
C15 0.083(4) 0.020(2) 0.024(2) -0.0012(17) 0.014(2) 0.006(2)
C16 0.0228(19) 0.0209(19) 0.016(2) -0.0001(14) 0.0034(15) -0.0029(14)
C17 0.0217(19) 0.0170(18) 0.020(2) 0.0015(14) 0.0008(15) 0.0015(14)
C18 0.0233(19) 0.0149(18) 0.017(2) -0.0027(14) 0.0035(14) -0.0001(14)
C19 0.0238(19) 0.0229(19) 0.0133(19) 0.0002(14) 0.0016(14) -0.0008(14)
C20 0.026(2) 0.0180(18) 0.019(2) -0.0026(15) 0.0013(15) -0.0009(14)
C21 0.026(2) 0.022(2) 0.017(2) -0.0039(15) 0.0043(15) 0.0018(15)
C22 0.026(2) 0.0201(19) 0.021(2) 0.0008(15) 0.0038(16) 0.0023(15)
C23 0.084(3) 0.020(2) 0.018(2) 0.0043(16) 0.013(2) 0.007(2)
C24 0.078(3) 0.017(2) 0.025(2) 0.0016(17) 0.012(2) 0.008(2)
C25 0.029(2) 0.0184(19) 0.016(2) 0.0007(14) 0.0079(15) 0.0030(15)
C26 0.029(2) 0.028(2) 0.023(2) 0.0025(16) 0.0110(16) 0.0022(16)
C27 0.034(2) 0.022(2) 0.017(2) 0.0037(15) 0.0089(16) 0.0006(15)
C28 0.023(2) 0.025(2) 0.018(2) 0.0046(15) 0.0035(15) 0.0003(15)
C29 0.032(2) 0.030(2) 0.026(2) 0.0092(17) 0.0068(17) 0.0013(17)
C30 0.031(2) 0.033(2) 0.026(2) 0.0085(17) 0.0119(17) 0.0055(17)
C31 0.0183(18) 0.028(2) 0.017(2) 0.0001(15) 0.0023(15) 0.0004(15)
C32 0.0206(18) 0.0220(19) 0.015(2) 0.0020(14) 0.0024(14) -0.0024(14)
C33 0.0234(19) 0.0200(19) 0.021(2) 0.0019(15) 0.0038(15) -0.0017(14)
C34 0.026(2) 0.026(2) 0.020(2) -0.0007(15) 0.0074(16) 0.0003(15)
C35 0.030(2) 0.030(2) 0.025(2) 0.0079(16) 0.0085(17) 0.0017(16)
C36 0.029(2) 0.021(2) 0.026(2) 0.0058(16) 0.0026(16) 0.0034(15)
C37 0.0249(19) 0.0220(19) 0.020(2) 0.0012(15) 0.0096(15) 0.0059(15)
C38 0.022(2) 0.028(2) 0.023(2) 0.0012(16) 0.0039(15) 0.0011(15)
C39 0.029(2) 0.022(2) 0.028(2) -0.0009(16) 0.0115(16) -0.0030(15)
C40 0.026(2) 0.026(2) 0.025(2) 0.0059(16) 0.0117(16) 0.0055(16)
C41 0.030(2) 0.026(2) 0.027(2) -0.0030(16) 0.0106(17) 0.0042(16)
C42 0.029(2) 0.022(2) 0.030(2) 0.0019(16) 0.0085(17) -0.0002(16)
C43 0.0206(19) 0.025(2) 0.023(2) -0.0009(16) 0.0002(15) 0.0023(15)
C44 0.0174(18) 0.026(2) 0.021(2) 0.0007(16) 0.0057(15) 0.0038(15)
C45 0.028(2) 0.031(2) 0.030(2) 0.0037(18) 0.0114(18) 0.0109(17)
C46 0.034(2) 0.040(3) 0.028(3) -0.0096(19) 0.0072(18) -0.0035(19)
C47 0.0213(19) 0.024(2) 0.023(2) -0.0009(15) 0.0019(15) 0.0004(15)
C48 0.0209(19) 0.031(2) 0.0114(19) 0.0024(15) -0.0001(14) -0.0053(15)
C49 0.024(2) 0.028(2) 0.025(2) -0.0016(16) 0.0039(16) -0.0026(16)
C50 0.027(2) 0.037(2) 0.017(2) -0.0033(16) 0.0087(16) -0.0013(17)
C51 0.036(2) 0.033(2) 0.023(2) 0.0102(17) 0.0060(18) -0.0042(17)
C52 0.030(2) 0.026(2) 0.028(2) 0.0046(17) 0.0037(17) 0.0004(16)
C53 0.035(2) 0.028(2) 0.025(2) -0.0029(16) 0.0094(17) 0.0005(17)
C54 0.0225(19) 0.024(2) 0.021(2) -0.0036(15) 0.0024(15) -0.0035(15)
C55 0.025(2) 0.023(2) 0.030(2) 0.0034(16) 0.0071(16) -0.0013(15)
C56 0.032(2) 0.030(2) 0.023(2) 0.0024(17) 0.0096(17) -0.0021(17)
C57 0.057(3) 0.039(3) 0.025(2) 0.0050(19) 0.018(2) 0.017(2)
C58 0.055(3) 0.030(2) 0.030(3) 0.0072(18) 0.006(2) 0.012(2)
C59 0.026(2) 0.032(2) 0.022(2) -0.0010(17) -0.0012(16) -0.0013(16)
C60 0.0171(18) 0.024(2) 0.020(2) 0.0016(15) 0.0055(15) -0.0003(14)
C61 0.034(2) 0.038(2) 0.028(2) 0.0043(19) 0.0105(18) 0.0054(19)
C62 0.043(2) 0.023(2) 0.032(3) -0.0023(18) 0.0105(19) -0.0036(18)
O1W 0.0295(14) 0.0277(14) 0.0202(14) -0.0024(11) 0.0010(11) 0.0030(11)
O1 0.0513(18) 0.0247(14) 0.0251(16) 0.0041(11) 0.0225(13) 0.0020(12)
O2W 0.0284(14) 0.0234(14) 0.0249(15) 0.0050(11) 0.0108(11) 0.0016(11)
O2 0.0413(16) 0.0313(15) 0.0251(16) 0.0016(12) 0.0121(12) 0.0097(12)
O3 0.0456(17) 0.0287(16) 0.0268(16) -0.0004(12) 0.0053(12) 0.0133(13)
O4 0.0347(15) 0.0272(14) 0.0135(14) 0.0019(10) 0.0069(11) -0.0017(11)
O5 0.0292(14) 0.0227(14) 0.0258(15) 0.0039(11) 0.0089(11) -0.0007(11)
O6 0.061(2) 0.0247(16) 0.0446(19) 0.0046(13) 0.0315(15) 0.0002(14)
O7 0.0497(19) 0.062(2) 0.0189(16) -0.0015(14) 0.0114(13) -0.0067(15)
O8 0.077(2) 0.071(2) 0.036(2) -0.0284(17) 0.0239(17) -0.0361(19)
O9 0.061(2) 0.0346(18) 0.051(2) -0.0152(15) 0.0175(16) -0.0073(15)
O10 0.057(2) 0.0387(17) 0.0270(17) 0.0054(13) 0.0207(14) 0.0121(14)
O11 0.0387(16) 0.0347(16) 0.0292(17) 0.0017(12) 0.0107(12) 0.0074(12)
O12 0.0471(18) 0.0312(16) 0.0303(17) 0.0006(12) -0.0042(13) 0.0116(13)
O13 0.0279(14) 0.0217(14) 0.0250(15) 0.0016(11) 0.0055(11) -0.0042(10)
O14 0.0325(15) 0.0256(14) 0.0158(14) 0.0027(10) 0.0073(11) -0.0034(11)
O15 0.059(2) 0.053(2) 0.0284(18) -0.0035(14) 0.0228(14) 0.0017(15)
O16 0.071(2) 0.0390(19) 0.047(2) 0.0131(15) 0.0291(16) 0.0015(16)
O17 0.088(3) 0.0331(17) 0.038(2) -0.0108(14) 0.0211(17) -0.0012(16)
O18 0.076(2) 0.0253(16) 0.048(2) -0.0046(14) 0.0054(16) 0.0065(15)

loop_
_atom_type_symbol
_atom_type_description
_atom_type_scat_dispersion_real
_atom_type_scat_dispersion_imag
_atom_type_scat_source
C C 0.0033 0.0016 'International Tables Vol C Tables 4.2.6.8 and 6.1.1.4'
H H 0.0000 0.0000 'International Tables Vol C Tables 4.2.6.8 and 6.1.1.4'
N N 0.0061 0.0033 'International Tables Vol C Tables 4.2.6.8 and 6.1.1.4'
O O 0.0106 0.0060 'International Tables Vol C Tables 4.2.6.8 and 6.1.1.4'
Co Co 0.3494 0.9721 'International Tables Vol C Tables 4.2.6.8 and 6.1.1.4'

loop_
_geom_angle_atom_site_label_1
_geom_angle_atom_site_label_2
_geom_angle_atom_site_label_3
_geom_angle
_geom_angle_site_symmetry_1
_geom_angle_site_symmetry_3
N2 Co1 N10 92.59(11) . 2_756
N2 Co1 O1W 176.23(10) . .
N10 Co1 O1W 87.99(10) 2_756 .
N2 Co1 N8 98.43(11) . .
N10 Co1 N8 107.30(11) 2_756 .
O1W Co1 N8 84.94(10) . .
N2 Co1 O5 87.03(10) . .
N10 Co1 O5 98.25(10) 2_756 .
O1W Co1 O5 89.19(9) . .
N8 Co1 O5 153.52(10) . .
N2 Co1 O4 94.25(10) . .
N10 Co1 O4 156.12(10) 2_756 .
O1W Co1 O4 83.77(9) . .
N8 Co1 O4 94.28(10) . .
O5 Co1 O4 59.37(8) . .
N4 Co2 N6 107.06(11) 2_646 .
N4 Co2 N12 88.68(11) 2_646 .
N6 Co2 N12 101.47(11) . .
N4 Co2 O2W 87.67(10) 2_646 .
N6 Co2 O2W 87.92(10) . .
N12 Co2 O2W 170.57(10) . .
N4 Co2 O14 158.86(10) 2_646 .
N6 Co2 O14 92.66(10) . .
N12 Co2 O14 94.93(10) . .
O2W Co2 O14 85.45(9) . .
N4 Co2 O13 100.50(10) 2_646 .
N6 Co2 O13 151.42(10) . .
N12 Co2 O13 86.38(10) . .
O2W Co2 O13 85.74(9) . .
O14 Co2 O13 59.09(8) . .
C7 N1 C9 106.5(3) . .
C7 N1 C1 124.3(3) . .
C9 N1 C1 129.2(3) . .
C7 N2 C8 104.3(3) . .
C7 N2 Co1 122.4(2) . .
C8 N2 Co1 133.1(2) . .
C10 N3 C12 107.2(3) . .
C10 N3 C3 125.3(3) . .
C12 N3 C3 127.5(3) . .
C10 N4 C11 105.5(3) . .
C10 N4 Co2 128.9(2) . 2_656
C11 N4 Co2 125.4(2) . 2_656
C13 N5 C15 106.5(3) . .
C13 N5 C5 128.1(3) . .
C15 N5 C5 125.4(3) . .
C13 N6 C14 105.1(3) . .
C13 N6 Co2 134.8(2) . .
C14 N6 Co2 119.9(2) . .
C22 N7 C24 106.1(3) . .
C22 N7 C16 128.5(3) . .
C24 N7 C16 125.3(3) . .
C22 N8 C23 104.8(3) . .
C22 N8 Co1 139.1(2) . .
C23 N8 Co1 115.4(2) . .
C25 N9 C27 106.6(3) . .
C25 N9 C18 125.3(3) . .
C27 N9 C18 128.1(3) . .
C25 N10 C26 104.8(3) . .
C25 N10 Co1 128.9(2) . 2_746
C26 N10 Co1 126.3(2) . 2_746
C28 N11 C30 107.0(3) . .
C28 N11 C20 123.9(3) . .
C30 N11 C20 129.0(3) . .
C28 N12 C29 105.0(3) . .
C28 N12 Co2 120.9(2) . .
C29 N12 Co2 133.4(2) . .
C6 C1 C2 122.6(3) . .
C6 C1 N1 118.2(3) . .
C2 C1 N1 118.9(3) . .
C3 C2 C1 117.2(3) . .
C3 C2 H2B 121.4 . .
C1 C2 H2B 121.4 . .
C4 C3 C2 121.6(3) . .
C4 C3 N3 118.6(3) . .
C2 C3 N3 119.8(3) . .
C3 C4 C5 119.8(3) . .
C3 C4 H4A 120.1 . .
C5 C4 H4A 120.1 . .
C6 C5 C4 120.4(3) . .
C6 C5 N5 120.3(3) . .
C4 C5 N5 119.3(3) . .
C1 C6 C5 118.2(3) . .
C1 C6 H6A 120.9 . .
C5 C6 H6A 120.9 . .
N2 C7 N1 113.0(3) . .
N2 C7 H7A 123.5 . .
N1 C7 H7A 123.5 . .
C9 C8 N2 110.1(3) . .
C9 C8 H8B 124.9 . .
N2 C8 H8B 124.9 . .
C8 C9 N1 106.0(3) . .
C8 C9 H9A 127.0 . .
N1 C9 H9A 127.0 . .
N4 C10 N3 111.5(3) . .
N4 C10 H10A 124.2 . .
N3 C10 H10A 124.2 . .
C12 C11 N4 110.1(3) . .
C12 C11 H11B 125.0 . .
N4 C11 H11B 125.0 . .
C11 C12 N3 105.7(3) . .
C11 C12 H12A 127.1 . .
N3 C12 H12A 127.1 . .
N6 C13 N5 111.9(3) . .
N6 C13 H13A 124.1 . .
N5 C13 H13A 124.1 . .
C15 C14 N6 110.0(3) . .
C15 C14 H14A 125.0 . .
N6 C14 H14A 125.0 . .
C14 C15 N5 106.6(3) . .
C14 C15 H15A 126.7 . .
N5 C15 H15A 126.7 . .
C21 C16 C17 120.8(3) . .
C21 C16 N7 120.2(3) . .
C17 C16 N7 118.9(3) . .
C18 C17 C16 119.1(3) . .
C18 C17 H17B 120.4 . .
C16 C17 H17B 120.4 . .
C19 C18 C17 121.6(3) . .
C19 C18 N9 120.1(3) . .
C17 C18 N9 118.3(3) . .
C18 C19 C20 117.3(3) . .
C18 C19 H19A 121.3 . .
C20 C19 H19A 121.3 . .
C21 C20 C19 122.7(3) . .
C21 C20 N11 117.4(3) . .
C19 C20 N11 119.7(3) . .
C20 C21 C16 118.4(3) . .
C20 C21 H21A 120.8 . .
C16 C21 H21A 120.8 . .
N8 C22 N7 112.0(3) . .
N8 C22 H22A 124.0 . .
N7 C22 H22A 124.0 . .
C24 C23 N8 110.1(3) . .
C24 C23 H23A 125.0 . .
N8 C23 H23A 125.0 . .
C23 C24 N7 106.9(3) . .
C23 C24 H24A 126.5 . .
N7 C24 H24A 126.5 . .
N10 C25 N9 111.8(3) . .
N10 C25 H25A 124.1 . .
N9 C25 H25A 124.1 . .
C27 C26 N10 110.9(3) . .
C27 C26 H26A 124.5 . .
N10 C26 H26A 124.5 . .
C26 C27 N9 106.0(3) . .
C26 C27 H27A 127.0 . .
N9 C27 H27A 127.0 . .
N12 C28 N11 111.8(3) . .
N12 C28 H28A 124.1 . .
N11 C28 H28A 124.1 . .
C30 C29 N12 109.9(3) . .
C30 C29 H29A 125.0 . .
N12 C29 H29A 125.0 . .
C29 C30 N11 106.2(3) . .
C29 C30 H30A 126.9 . .
N11 C30 H30A 126.9 . .
C36 C31 C32 117.8(3) . .
C36 C31 C43 114.9(3) . .
C32 C31 C43 127.3(3) . .
C33 C32 C31 119.3(3) . .
C33 C32 C44 113.4(3) . .
C31 C32 C44 127.3(3) . .
C32 C33 C34 120.9(3) . .
C32 C33 H33A 119.5 . .
C34 C33 H33A 119.5 . .
C35 C34 O1 125.4(3) . .
C35 C34 C33 120.6(3) . .
O1 C34 C33 113.7(3) . .
C34 C35 C36 118.2(3) . .
C34 C35 H35A 120.9 . .
C36 C35 H35A 120.9 . .
C31 C36 C35 123.1(3) . .
C31 C36 H36A 118.4 . .
C35 C36 H36A 118.4 . .
C42 C37 C38 116.8(3) . .
C42 C37 C45 115.0(3) . .
C38 C37 C45 128.3(3) . .
C39 C38 C37 118.5(3) . .
C39 C38 C46 111.9(3) . .
C37 C38 C46 129.4(3) . .
C40 C39 C38 122.9(3) . .
C40 C39 H39A 118.5 . .
C38 C39 H39A 118.5 . .
C39 C40 O1 115.2(3) . .
C39 C40 C41 120.2(3) . .
O1 C40 C41 124.1(3) . .
C40 C41 C42 117.4(3) . .
C40 C41 H41A 121.3 . .
C42 C41 H41A 121.3 . .
C41 C42 C37 123.8(3) . .
C41 C42 H42A 118.1 . .
C37 C42 H42A 118.1 . .
O3 C43 O2 118.4(3) . .
O3 C43 C31 121.3(3) . .
O2 C43 C31 120.2(3) . .
O5 C44 O4 120.6(3) . .
O5 C44 C32 119.3(3) . .
O4 C44 C32 120.0(3) . .
O6 C45 O7 123.8(4) . .
O6 C45 C37 117.4(3) . .
O7 C45 C37 118.8(4) . .
O9 C46 O8 121.3(4) . .
O9 C46 C38 119.0(4) . .
O8 C46 C38 119.7(4) . .
C52 C47 C48 117.4(3) . .
C52 C47 C59 114.6(3) . .
C48 C47 C59 128.0(3) . .
C49 C48 C47 119.4(3) . .
C49 C48 C60 113.4(3) . .
C47 C48 C60 127.2(3) . .
C48 C49 C50 121.1(3) . .
C48 C49 H49A 119.4 . .
C50 C49 H49A 119.4 . .
O10 C50 C51 128.7(3) . .
O10 C50 C49 111.6(3) . .
C51 C50 C49 119.7(3) . .
C50 C51 C52 119.2(3) . .
C50 C51 H51A 120.4 . .
C52 C51 H51A 120.4 . .
C51 C52 C47 123.0(4) . .
C51 C52 H52A 118.5 . .
C47 C52 H52A 118.5 . .
C58 C53 C54 117.4(3) . .
C58 C53 C61 114.9(3) . .
C54 C53 C61 127.6(3) . .
C55 C54 C53 118.5(3) . .
C55 C54 C62 114.3(3) . .
C53 C54 C62 127.3(3) . .
C56 C55 C54 123.3(3) . .
C56 C55 H55A 118.4 . .
C54 C55 H55A 118.4 . .
C55 C56 O10 112.9(3) . .
C55 C56 C57 119.3(3) . .
O10 C56 C57 127.7(3) . .
C58 C57 C56 117.6(4) . .
C58 C57 H57A 121.2 . .
C56 C57 H57A 121.2 . .
C57 C58 C53 123.2(4) . .
C57 C58 H58A 118.4 . .
C53 C58 H58A 118.4 . .
O12 C59 O11 119.9(3) . .
O12 C59 C47 119.6(3) . .
O11 C59 C47 120.5(3) . .
O13 C60 O14 120.7(3) . .
O13 C60 C48 120.0(3) . .
O14 C60 C48 119.1(3) . .
O16 C61 O15 123.4(4) . .
O16 C61 C53 116.8(3) . .
O15 C61 C53 119.8(4) . .
O18 C62 O17 121.9(4) . .
O18 C62 C54 118.5(4) . .
O17 C62 C54 119.5(3) . .
Co1 O1W H1WB 109.0 . .
Co1 O1W H1WA 109.3 . .
H1WB O1W H1WA 109.5 . .
C34 O1 C40 123.3(3) . .
Co2 O2W H2WA 109.3 . .
Co2 O2W H2WB 109.1 . .
H2WA O2W H2WB 109.5 . .
C43 O2 H2A 109.5 . .
C44 O4 Co1 89.7(2) . .
C44 O5 Co1 90.3(2) . .
C46 O8 H8A 109.5 . .
C50 O10 C56 128.2(3) . .
C59 O11 H11A 109.5 . .
C60 O13 Co2 89.6(2) . .
C60 O14 Co2 90.6(2) . .
C62 O17 H17A 109.5 . .

loop_
_geom_bond_atom_site_label_1
_geom_bond_atom_site_label_2
_geom_bond_distance
_geom_bond_site_symmetry_2
Co1 N2 2.077(3) .
Co1 N10 2.106(3) 2_756
Co1 O1W 2.118(2) .
Co1 N8 2.119(3) .
Co1 O5 2.213(2) .
Co1 O4 2.214(2) .
Co2 N4 2.089(3) 2_646
Co2 N6 2.105(3) .
Co2 N12 2.111(3) .
Co2 O2W 2.140(2) .
Co2 O14 2.195(2) .
Co2 O13 2.236(2) .
N1 C7 1.343(4) .
N1 C9 1.365(4) .
N1 C1 1.431(4) .
N2 C7 1.302(4) .
N2 C8 1.382(4) .
N3 C10 1.348(4) .
N3 C12 1.383(4) .
N3 C3 1.435(4) .
N4 C10 1.309(4) .
N4 C11 1.387(4) .
N4 Co2 2.089(3) 2_656
N5 C13 1.352(4) .
N5 C15 1.382(4) .
N5 C5 1.421(4) .
N6 C13 1.318(4) .
N6 C14 1.389(4) .
N7 C22 1.355(4) .
N7 C24 1.369(4) .
N7 C16 1.421(4) .
N8 C22 1.308(4) .
N8 C23 1.384(4) .
N9 C25 1.355(4) .
N9 C27 1.383(4) .
N9 C18 1.438(4) .
N10 C25 1.318(4) .
N10 C26 1.381(4) .
N10 Co1 2.106(3) 2_746
N11 C28 1.342(4) .
N11 C30 1.374(4) .
N11 C20 1.437(4) .
N12 C28 1.316(4) .
N12 C29 1.385(4) .
C1 C6 1.380(4) .
C1 C2 1.394(4) .
C2 C3 1.379(4) .
C2 H2B 0.9300 .
C3 C4 1.374(4) .
C4 C5 1.386(4) .
C4 H4A 0.9300 .
C5 C6 1.384(5) .
C6 H6A 0.9300 .
C7 H7A 0.9300 .
C8 C9 1.354(5) .
C8 H8B 0.9300 .
C9 H9A 0.9300 .
C10 H10A 0.9300 .
C11 C12 1.345(5) .
C11 H11B 0.9300 .
C12 H12A 0.9300 .
C13 H13A 0.9300 .
C14 C15 1.343(5) .
C14 H14A 0.9300 .
C15 H15A 0.9300 .
C16 C21 1.378(5) .
C16 C17 1.391(4) .
C17 C18 1.385(4) .
C17 H17B 0.9300 .
C18 C19 1.382(4) .
C19 C20 1.391(4) .
C19 H19A 0.9300 .
C20 C21 1.378(4) .
C21 H21A 0.9300 .
C22 H22A 0.9300 .
C23 C24 1.335(5) .
C23 H23A 0.9300 .
C24 H24A 0.9300 .
C25 H25A 0.9300 .
C26 C27 1.339(5) .
C26 H26A 0.9300 .
C27 H27A 0.9300 .
C28 H28A 0.9300 .
C29 C30 1.344(5) .
C29 H29A 0.9300 .
C30 H30A 0.9300 .
C31 C36 1.381(4) .
C31 C32 1.408(5) .
C31 C43 1.509(5) .
C32 C33 1.384(4) .
C32 C44 1.505(4) .
C33 C34 1.387(4) .
C33 H33A 0.9300 .
C34 C35 1.369(5) .
C34 O1 1.374(4) .
C35 C36 1.383(5) .
C35 H35A 0.9300 .
C36 H36A 0.9300 .
C37 C42 1.401(5) .
C37 C38 1.412(5) .
C37 C45 1.523(5) .
C38 C39 1.382(4) .
C38 C46 1.529(5) .
C39 C40 1.362(5) .
C39 H39A 0.9300 .
C40 O1 1.382(4) .
C40 C41 1.382(5) .
C41 C42 1.383(4) .
C41 H41A 0.9300 .
C42 H42A 0.9300 .
C43 O3 1.217(4) .
C43 O2 1.315(4) .
C44 O5 1.251(4) .
C44 O4 1.273(4) .
C45 O6 1.227(4) .
C45 O7 1.269(4) .
C46 O9 1.211(5) .
C46 O8 1.282(4) .
C47 C52 1.393(5) .
C47 C48 1.411(5) .
C47 C59 1.507(5) .
C48 C49 1.387(5) .
C48 C60 1.519(4) .
C49 C50 1.395(5) .
C49 H49A 0.9300 .
C50 O10 1.358(4) .
C50 C51 1.373(5) .
C51 C52 1.373(5) .
C51 H51A 0.9300 .
C52 H52A 0.9300 .
C53 C58 1.394(5) .
C53 C54 1.403(5) .
C53 C61 1.515(5) .
C54 C55 1.377(4) .
C54 C62 1.520(5) .
C55 C56 1.358(5) .
C55 H55A 0.9300 .
C56 O10 1.387(4) .
C56 C57 1.397(5) .
C57 C58 1.383(5) .
C57 H57A 0.9300 .
C58 H58A 0.9300 .
C59 O12 1.218(4) .
C59 O11 1.304(4) .
C60 O13 1.240(4) .
C60 O14 1.274(4) .
C61 O16 1.236(5) .
C61 O15 1.269(4) .
C62 O18 1.226(4) .
C62 O17 1.281(4) .
O1W H1WB 0.8499 .
O1W H1WA 0.8500 .
O2W H2WA 0.8501 .
O2W H2WB 0.8500 .
O2 H2A 0.8200 .
O8 H8A 0.8200 .
O11 H11A 0.8200 .
O17 H17A 0.8200 .

loop_
_geom_hbond_atom_site_label_D
_geom_hbond_atom_site_label_H
_geom_hbond_atom_site_label_A
_geom_hbond_distance_DH
_geom_hbond_distance_HA
_geom_hbond_distance_DA
_geom_hbond_angle_DHA
_geom_hbond_site_symmetry_A
O1W H1WB O12 0.85 2.10 2.780(3) 137.2 4_666
O2W H2WA O15 0.85 1.98 2.818(3) 169.8 4_566
